data_7711329
loop_
_publ_author_name
'Xiao, Yuyuan'
'Liu, Ziyu'
'Liang, Jiefeng'
'Yang, Kexin'
'Huang, Wenliang'

_publ_section_title
;
 Trivalent Rare-Earth Metal Cyclic (Alkyl)(Amino)Carbene Complexes
;
_journal_name_full 'Dalton Transactions'
_journal_paper_doi 10.1039/D2DT02759C
_journal_year 2022
_chemical_formula_moiety 'C34 H68 Lu N Si3'
_chemical_formula_sum 'C34 H68 Lu N Si3'
_chemical_formula_weight 750.13
_space_group_crystal_system monoclinic
_space_group_IT_number 14
_space_group_name_Hall '-P 2ybc'
_space_group_name_H-M_alt 'P 1 21/c 1'
_atom_sites_solution_hydrogens geom
_audit_creation_date 2022-06-16
_audit_creation_method
;
Olex2 1.5
(compiled 2021.08.20 svn.r13c46975 for OlexSys, GUI svn.r6396)
;
_audit_update_record
;
2022-07-01 deposited with the CCDC.	2022-09-23 downloaded from the CCDC.
;
_cell_angle_alpha 90
_cell_angle_beta 97.549(2)
_cell_angle_gamma 90
_cell_formula_units_Z 4
_cell_length_a 10.4110(2)
_cell_length_b 19.6904(4)
_cell_length_c 21.3623(5)
_cell_measurement_reflns_used 16242
_cell_measurement_temperature 179.99(10)
_cell_measurement_theta_max 29.3920
_cell_measurement_theta_min 2.3360
_cell_volume 4341.25(16)
_computing_cell_refinement 'CrysAlisPro 1.171.41.22a (Rigaku OD, 2019)'
_computing_data_collection 'CrysAlisPro 1.171.41.22a (Rigaku OD, 2019)'
_computing_data_reduction 'CrysAlisPro 1.171.41.22a (Rigaku OD, 2019)'
_computing_molecular_graphics 'Olex2 1.5 (Dolomanov et al., 2009)'
_computing_publication_material 'Olex2 1.5 (Dolomanov et al., 2009)'
_computing_structure_refinement 'SHELXL 2018/3 (Sheldrick, 2015)'
_computing_structure_solution 'SHELXT 2018/2 (Sheldrick, 2018)'
_diffrn_ambient_environment N~2~
_diffrn_ambient_temperature 179.99(10)
_diffrn_detector 'CCD plate'
_diffrn_detector_area_resol_mean 5.8140
_diffrn_measured_fraction_theta_full 0.998
_diffrn_measured_fraction_theta_max 0.909
_diffrn_measurement_details
;
List of Runs (angles in degrees, time in seconds):

  # Type    Start    End  Width  t~exp~   \w     \q     \k     \f   Frames
#--------------------------------------------------------------------------
  1  \w    -23.00  16.00   0.50    0.87    --   15.80  19.00 -90.00   78
  2  \w     25.00  56.00   0.50    0.87    --   15.80  19.00 -90.00   62
  3  \w    -26.00  92.00   0.50    0.87    --   15.80  82.00 150.00  236
  4  \w      3.00  30.00   0.50    0.87    --   15.80  57.00-120.00   54
  5  \w    -19.00  97.00   0.50    0.87    --   15.80  57.00  30.00  232
  6  \w    -74.00 -49.00   0.50    0.87    --   15.80  19.00 -90.00   50
;
_diffrn_measurement_device 'four-circle diffractometer'
_diffrn_measurement_device_type 'XtaLAB AFC12 (RINC): Kappa single'
_diffrn_measurement_method '\w scans'
_diffrn_orient_matrix_type 'CrysAlisPro convention (1999,Acta A55,543-557)'
_diffrn_orient_matrix_UB_11 0.0265069000
_diffrn_orient_matrix_UB_12 -0.0181385000
_diffrn_orient_matrix_UB_13 0.0273669000
_diffrn_orient_matrix_UB_21 0.0071857000
_diffrn_orient_matrix_UB_22 0.0308422000
_diffrn_orient_matrix_UB_23 0.0172482000
_diffrn_orient_matrix_UB_31 -0.0629870000
_diffrn_orient_matrix_UB_32 -0.0041151000
_diffrn_orient_matrix_UB_33 0.0087126000
_diffrn_radiation_monochromator mirror
_diffrn_radiation_probe x-ray
_diffrn_radiation_type 'Mo K\a'
_diffrn_radiation_wavelength 0.71073
_diffrn_reflns_av_R_equivalents 0.0246
_diffrn_reflns_av_unetI/netI 0.0311
_diffrn_reflns_Laue_measured_fraction_full 0.998
_diffrn_reflns_Laue_measured_fraction_max 0.909
_diffrn_reflns_limit_h_max 14
_diffrn_reflns_limit_h_min -8
_diffrn_reflns_limit_k_max 26
_diffrn_reflns_limit_k_min -25
_diffrn_reflns_limit_l_max 28
_diffrn_reflns_limit_l_min -27
_diffrn_reflns_number 33192
_diffrn_reflns_point_group_measured_fraction_full 0.998
_diffrn_reflns_point_group_measured_fraction_max 0.909
_diffrn_reflns_theta_full 25.242
_diffrn_reflns_theta_max 29.448
_diffrn_reflns_theta_min 2.228
_diffrn_source 'Rotating-anode X-ray tube'
_diffrn_source_type 'Rigaku (Mo) X-ray Source'
_exptl_absorpt_coefficient_mu 2.376
_exptl_absorpt_correction_T_max 1.00000
_exptl_absorpt_correction_T_min 0.44329
_exptl_absorpt_correction_type multi-scan
_exptl_absorpt_process_details
;
CrysAlisPro 1.171.41.22a (Rigaku Oxford Diffraction, 2019)
Empirical absorption correction using spherical harmonics,
 implemented in SCALE3 ABSPACK scaling algorithm.
;
_exptl_crystal_colour 'clear colourless'
_exptl_crystal_colour_lustre clear
_exptl_crystal_colour_primary colourless
_exptl_crystal_density_diffrn 1.148
_exptl_crystal_description block
_exptl_crystal_F_000 1568
_exptl_crystal_size_max 0.504
_exptl_crystal_size_mid 0.187
_exptl_crystal_size_min 0.152
_refine_diff_density_max 0.453
_refine_diff_density_min -0.483
_refine_diff_density_rms 0.076
_refine_ls_extinction_method none
_refine_ls_goodness_of_fit_ref 1.063
_refine_ls_hydrogen_treatment constr
_refine_ls_matrix_type full
_refine_ls_number_parameters 396
_refine_ls_number_reflns 10941
_refine_ls_number_restraints 57
_refine_ls_restrained_S_all 1.067
_refine_ls_R_factor_all 0.0348
_refine_ls_R_factor_gt 0.0265
_refine_ls_shift/su_max 0.003
_refine_ls_shift/su_mean 0.000
_refine_ls_structure_factor_coef Fsqd
_refine_ls_weighting_details 'w=1/[\s^2^(Fo^2^)+(0.0375P)^2^+0.8613P] where P=(Fo^2^+2Fc^2^)/3'
_refine_ls_weighting_scheme calc
_refine_ls_wR_factor_gt 0.0695
_refine_ls_wR_factor_ref 0.0720
_reflns_Friedel_coverage 0.000
_reflns_number_gt 9080
_reflns_number_total 10941
_reflns_threshold_expression 'I > 2\s(I)'
_cod_data_source_file d2dt02759c2.cif
_cod_data_source_block lzy0614_sq
_cod_database_code 7711329
_shelx_shelxl_version_number 2018/3
_chemical_oxdiff_formula 'C H N Si Lu'
_shelx_space_group_comment
;
The symmetry employed for this shelxl refinement is uniquely defined
by the following loop, which should always be used as a source of
symmetry information in preference to the above space-group names.
They are only intended as comments.
;
_shelx_estimated_absorpt_t_max 0.714
_shelx_estimated_absorpt_t_min 0.381
_olex2_refinement_description
;
1. Restrained distances
 Si3-C34 \\sim Si3-C34A
 with sigma of 0.02
 Si2-C30A \\sim Si2-C30
 with sigma of 0.02
 C9-C10A \\sim C9-C10
 with sigma of 0.02
2. Uiso/Uaniso restraints and constraints
Uanis(C30) \\sim Ueq, Uanis(C30A) \\sim Ueq, Uanis(C34A) \\sim Ueq, Uanis(C34)
\\sim Ueq: with sigma of 0.01 and sigma for terminal atoms of 0.02
Uanis(C32) \\sim Ueq, Uanis(C33) \\sim Ueq, Uanis(C28) \\sim Ueq, Uanis(C29)
\\sim Ueq: with sigma of 0.01 and sigma for terminal atoms of 0.02
Uanis(C10) \\sim Ueq: with sigma of 0.01 and sigma for terminal atoms of 0.02
Uanis(C34) = Uanis(C34A)
3. Others
 Sof(C34A)=Sof(H34D)=Sof(H34E)=Sof(H34F)=1-FVAR(1)
 Sof(C34)=Sof(H34A)=Sof(H34B)=Sof(H34C)=FVAR(1)
 Sof(C30)=Sof(H30D)=Sof(H30E)=Sof(H30F)=1-FVAR(2)
 Sof(C30A)=Sof(H30A)=Sof(H30B)=Sof(H30C)=FVAR(2)
 Sof(H9BC)=Sof(H9BD)=Sof(C10)=Sof(H10D)=Sof(H10E)=Sof(H10F)=1-FVAR(3)
 Sof(H9AA)=Sof(H9AB)=Sof(C10A)=Sof(H10A)=Sof(H10B)=Sof(H10C)=FVAR(3)
4.a Ternary CH refined with riding coordinates:
 C17(H17), C20(H20)
4.b Secondary CH2 refined with riding coordinates:
 C23(H23A,H23B), C31(H31A,H31B), C3(H3A,H3B), C27(H27A,H27B), C7(H7A,H7B),
 C9(H9AA,H9AB), C9(H9BC,H9BD)
4.c Aromatic/amide H refined with riding coordinates:
 C15(H15), C13(H13), C14(H14)
4.d Idealised Me refined as rotating group:
 C19(H19A,H19B,H19C), C22(H22A,H22B,H22C), C18(H18A,H18B,H18C), C21(H21A,H21B,
 H21C), C8(H8A,H8B,H8C), C5(H5A,H5B,H5C), C25(H25A,H25B,H25C), C26(H26A,H26B,
 H26C), C6(H6A,H6B,H6C), C33(H33A,H33B,H33C), C24(H24A,H24B,H24C), C10A(H10A,
 H10B,H10C), C29(H29A,H29B,H29C), C30A(H30A,H30B,H30C), C32(H32A,H32B,H32C),
 C34(H34A,H34B,H34C), C28(H28A,H28B,H28C), C34A(H34D,H34E,H34F), C30(H30D,H30E,
 H30F), C10(H10D,H10E,H10F)
;
_smtbx_masks_void_probe_radius 1.2
_smtbx_masks_void_truncation_radius 1.2
_olex2_submission_special_instructions 'No special instructions were received'
_oxdiff_exptl_absorpt_empirical_details
;
Empirical correction (ABSPACK) includes:
- Absorption correction using spherical harmonics
- Frame scaling
;
_oxdiff_exptl_absorpt_empirical_full_max 1.795
_oxdiff_exptl_absorpt_empirical_full_min 0.714

loop_
_space_group_symop_operation_xyz
'x, y, z'
'-x, y+1/2, -z+1/2'
'-x, -y, -z'
'x, -y-1/2, z-1/2'

loop_
_atom_site_label
_atom_site_type_symbol
_atom_site_fract_x
_atom_site_fract_y
_atom_site_fract_z
_atom_site_U_iso_or_equiv
_atom_site_adp_type
_atom_site_occupancy
_atom_site_site_symmetry_order
_atom_site_calc_flag
_atom_site_refinement_flags_posn
_atom_site_refinement_flags_adp
_atom_site_refinement_flags_occupancy
_atom_site_disorder_assembly
_atom_site_disorder_group
Lu1 Lu 0.70371(2) 0.68934(2) 0.35648(2) 0.02707(4) Uani 1 1 d . . . . .
Si1 Si 0.47644(8) 0.77830(4) 0.45304(4) 0.04123(18) Uani 1 1 d . . . . .
Si3 Si 0.86840(8) 0.84075(4) 0.29747(5) 0.0471(2) Uani 1 1 d D . . . .
Si2 Si 0.95273(8) 0.66676(5) 0.50187(4) 0.0513(2) Uani 1 1 d D . . . .
N1 N 0.56160(18) 0.56177(10) 0.25710(9) 0.0300(4) Uani 1 1 d . . . . .
C11 C 0.4484(2) 0.56843(12) 0.29076(11) 0.0291(5) Uani 1 1 d . . . . .
C1 C 0.6647(2) 0.59824(12) 0.27203(11) 0.0288(5) Uani 1 1 d . . . . .
C17 C 0.3549(2) 0.66227(15) 0.21315(13) 0.0401(6) Uani 1 1 d . . . . .
H17 H 0.428610 0.648876 0.191699 0.048 Uiso 1 1 calc R U . . .
C20 C 0.5526(3) 0.48326(13) 0.37345(14) 0.0419(6) Uani 1 1 d . . . . .
H20 H 0.613661 0.478579 0.342489 0.050 Uiso 1 1 calc R U . . .
C12 C 0.3507(2) 0.61522(13) 0.26901(11) 0.0326(5) Uani 1 1 d . . . . .
C16 C 0.4433(2) 0.52939(12) 0.34531(12) 0.0338(5) Uani 1 1 d . . . . .
C23 C 0.5474(3) 0.70118(13) 0.42385(14) 0.0394(6) Uani 1 1 d . . . . .
H23A H 0.473891 0.675093 0.404198 0.047 Uiso 1 1 calc R U . . .
H23B H 0.581302 0.676235 0.461581 0.047 Uiso 1 1 calc R U . . .
C4 C 0.5650(3) 0.50984(14) 0.20342(13) 0.0436(7) Uani 1 1 d . . . . .
C31 C 0.7238(2) 0.78829(13) 0.29984(13) 0.0377(6) Uani 1 1 d . . . . .
H31A H 0.694679 0.776517 0.256196 0.045 Uiso 1 1 calc R U . . .
H31B H 0.658911 0.818887 0.312495 0.045 Uiso 1 1 calc R U . . .
C19 C 0.3750(3) 0.73595(16) 0.23427(16) 0.0543(8) Uani 1 1 d . . . . .
H19A H 0.300942 0.751227 0.252764 0.081 Uiso 1 1 calc R U . . .
H19B H 0.385790 0.763800 0.198442 0.081 Uiso 1 1 calc R U . . .
H19C H 0.450998 0.739183 0.264891 0.081 Uiso 1 1 calc R U . . .
C15 C 0.3358(3) 0.53692(14) 0.37695(13) 0.0407(6) Uani 1 1 d . . . . .
H15 H 0.329581 0.511082 0.412870 0.049 Uiso 1 1 calc R U . . .
C2 C 0.7647(2) 0.57935(14) 0.22914(12) 0.0393(6) Uani 1 1 d . . . . .
C13 C 0.2465(2) 0.62073(14) 0.30362(13) 0.0396(6) Uani 1 1 d . . . . .
H13 H 0.180800 0.651617 0.290658 0.047 Uiso 1 1 calc R U . . .
C22 C 0.6251(3) 0.51575(15) 0.43305(14) 0.0474(7) Uani 1 1 d . . . . .
H22A H 0.664063 0.557542 0.422099 0.071 Uiso 1 1 calc R U . . .
H22B H 0.691235 0.485307 0.451767 0.071 Uiso 1 1 calc R U . . .
H22C H 0.565271 0.524778 0.462628 0.071 Uiso 1 1 calc R U . . .
C14 C 0.2383(2) 0.58195(16) 0.35611(13) 0.0435(7) Uani 1 1 d . . . . .
H14 H 0.166817 0.586022 0.377744 0.052 Uiso 1 1 calc R U . . .
C18 C 0.2318(3) 0.6570(2) 0.16547(15) 0.0615(9) Uani 1 1 d . . . . .
H18A H 0.214015 0.610111 0.155446 0.092 Uiso 1 1 calc R U . . .
H18B H 0.243950 0.681228 0.127710 0.092 Uiso 1 1 calc R U . . .
H18C H 0.160205 0.676312 0.183405 0.092 Uiso 1 1 calc R U . . .
C21 C 0.5055(3) 0.41105(15) 0.38889(19) 0.0640(9) Uani 1 1 d . . . . .
H21A H 0.456929 0.413516 0.424043 0.096 Uiso 1 1 calc R U . . .
H21B H 0.579022 0.381857 0.399389 0.096 Uiso 1 1 calc R U . . .
H21C H 0.451430 0.393170 0.352792 0.096 Uiso 1 1 calc R U . . .
C3 C 0.7025(3) 0.52163(17) 0.18741(15) 0.0533(8) Uani 1 1 d . . . . .
H3A H 0.699380 0.533688 0.143214 0.064 Uiso 1 1 calc R U . . .
H3B H 0.753363 0.480489 0.195020 0.064 Uiso 1 1 calc R U . . .
C8 C 0.8862(3) 0.49980(17) 0.31354(18) 0.0615(9) Uani 1 1 d . . . . .
H8A H 0.854823 0.460306 0.289974 0.092 Uiso 1 1 calc R U . . .
H8B H 0.828295 0.510835 0.343519 0.092 Uiso 1 1 calc R U . . .
H8C H 0.970930 0.490768 0.335491 0.092 Uiso 1 1 calc R U . . .
C27 C 0.8985(2) 0.66064(15) 0.41688(13) 0.0416(6) Uani 1 1 d . . . . .
H27A H 0.911303 0.613258 0.406915 0.050 Uiso 1 1 calc R U . . .
H27B H 0.963447 0.685506 0.397550 0.050 Uiso 1 1 calc R U . . .
C5 C 0.5445(3) 0.43789(15) 0.22664(17) 0.0634(9) Uani 1 1 d . . . . .
H5A H 0.615596 0.425543 0.257847 0.095 Uiso 1 1 calc R U . . .
H5B H 0.539899 0.406875 0.191748 0.095 Uiso 1 1 calc R U . . .
H5C H 0.465163 0.435976 0.244947 0.095 Uiso 1 1 calc R U . . .
C25 C 0.4235(4) 0.76791(18) 0.53310(17) 0.0761(11) Uani 1 1 d . . . . .
H25A H 0.354740 0.735132 0.530812 0.114 Uiso 1 1 calc R U . . .
H25B H 0.393232 0.810701 0.546978 0.114 Uiso 1 1 calc R U . . .
H25C H 0.495326 0.752560 0.562486 0.114 Uiso 1 1 calc R U . . .
C7 C 0.8931(2) 0.55852(16) 0.26914(15) 0.0485(7) Uani 1 1 d . . . . .
H7A H 0.955163 0.547302 0.240610 0.058 Uiso 1 1 calc R U . . .
H7B H 0.926650 0.597595 0.293693 0.058 Uiso 1 1 calc R U . . .
C26 C 0.5934(3) 0.85114(16) 0.46048(16) 0.0598(9) Uani 1 1 d . . . . .
H26A H 0.667477 0.839724 0.490298 0.090 Uiso 1 1 calc R U . . .
H26B H 0.551978 0.890687 0.474839 0.090 Uiso 1 1 calc R U . . .
H26C H 0.620736 0.860296 0.420105 0.090 Uiso 1 1 calc R U . . .
C6 C 0.4616(3) 0.52626(19) 0.14873(14) 0.0605(9) Uani 1 1 d . . . . .
H6A H 0.377902 0.525013 0.162912 0.091 Uiso 1 1 calc R U . . .
H6B H 0.464700 0.493417 0.115756 0.091 Uiso 1 1 calc R U . . .
H6C H 0.476843 0.570768 0.132891 0.091 Uiso 1 1 calc R U . . .
C33 C 0.9944(3) 0.7963(2) 0.2587(2) 0.0788(12) Uani 1 1 d . U . . .
H33A H 1.020189 0.755485 0.281561 0.118 Uiso 1 1 calc R U . . .
H33B H 1.068162 0.825425 0.258321 0.118 Uiso 1 1 calc R U . . .
H33C H 0.959758 0.784900 0.216065 0.118 Uiso 1 1 calc R U . . .
C9 C 0.7936(3) 0.64274(18) 0.19159(15) 0.0599(9) Uani 1 1 d D . . . .
H9AA H 0.831094 0.676117 0.222054 0.072 Uiso 0.774(7) 1 calc R U P A 1
H9AB H 0.860999 0.630271 0.166419 0.072 Uiso 0.774(7) 1 calc R U P A 1
H9BC H 0.711922 0.665370 0.178038 0.072 Uiso 0.226(7) 1 calc R U P A 2
H9BD H 0.845203 0.673334 0.220299 0.072 Uiso 0.226(7) 1 calc R U P A 2
C24 C 0.3294(4) 0.80456(18) 0.3979(2) 0.0716(11) Uani 1 1 d . . . . .
H24A H 0.352620 0.810769 0.356235 0.107 Uiso 1 1 calc R U . . .
H24B H 0.296231 0.846414 0.412321 0.107 Uiso 1 1 calc R U . . .
H24C H 0.264296 0.769937 0.396925 0.107 Uiso 1 1 calc R U . . .
C10A C 0.6943(5) 0.6770(3) 0.1500(2) 0.0689(15) Uani 0.774(7) 1 d D . P A 1
H10A H 0.731566 0.714707 0.130321 0.103 Uiso 0.774(7) 1 calc R U P A 1
H10B H 0.628435 0.693185 0.173811 0.103 Uiso 0.774(7) 1 calc R U P A 1
H10C H 0.656522 0.645953 0.118112 0.103 Uiso 0.774(7) 1 calc R U P A 1
C29 C 1.1139(4) 0.6272(3) 0.5259(2) 0.1011(16) Uani 1 1 d . U . . .
H29A H 1.109120 0.579462 0.516790 0.152 Uiso 1 1 calc R U . . .
H29B H 1.138708 0.633752 0.570423 0.152 Uiso 1 1 calc R U . . .
H29C H 1.176937 0.647952 0.503064 0.152 Uiso 1 1 calc R U . . .
C30A C 0.8336(11) 0.6316(13) 0.5514(4) 0.083(4) Uani 0.67(4) 1 d D U P B 1
H30A H 0.759265 0.660851 0.548698 0.124 Uiso 0.67(4) 1 calc R U P B 1
H30B H 0.873064 0.628803 0.594584 0.124 Uiso 0.67(4) 1 calc R U P B 1
H30C H 0.807148 0.587117 0.536560 0.124 Uiso 0.67(4) 1 calc R U P B 1
C32 C 0.9434(4) 0.8604(3) 0.3793(2) 0.1067(17) Uani 1 1 d . U . . .
H32A H 0.884811 0.887609 0.399903 0.160 Uiso 1 1 calc R U . . .
H32B H 1.022647 0.884998 0.377987 0.160 Uiso 1 1 calc R U . . .
H32C H 0.961403 0.818908 0.402331 0.160 Uiso 1 1 calc R U . . .
C34 C 0.843(2) 0.9310(7) 0.2732(13) 0.081(4) Uani 0.45(3) 1 d D U P C 1
H34A H 0.796372 0.932929 0.231455 0.122 Uiso 0.45(3) 1 calc R U P C 1
H34B H 0.925866 0.952779 0.273459 0.122 Uiso 0.45(3) 1 calc R U P C 1
H34C H 0.794844 0.953749 0.302185 0.122 Uiso 0.45(3) 1 calc R U P C 1
C28 C 0.9675(6) 0.7561(3) 0.5291(2) 0.131(2) Uani 1 1 d . U . . .
H28A H 1.030508 0.779133 0.507709 0.197 Uiso 1 1 calc R U . . .
H28B H 0.994613 0.757142 0.573775 0.197 Uiso 1 1 calc R U . . .
H28C H 0.885203 0.778366 0.519775 0.197 Uiso 1 1 calc R U . . .
C34A C 0.8309(17) 0.9172(8) 0.2441(11) 0.081(4) Uani 0.55(3) 1 d D U P C 2
H34D H 0.788926 0.902413 0.203711 0.122 Uiso 0.55(3) 1 calc R U P C 2
H34E H 0.909990 0.940225 0.238842 0.122 Uiso 0.55(3) 1 calc R U P C 2
H34F H 0.774690 0.947586 0.262836 0.122 Uiso 0.55(3) 1 calc R U P C 2
C30 C 0.864(3) 0.597(2) 0.5392(15) 0.097(8) Uani 0.33(4) 1 d D U P B 2
H30D H 0.772698 0.601159 0.526703 0.146 Uiso 0.33(4) 1 calc R U P B 2
H30E H 0.882695 0.599535 0.584332 0.146 Uiso 0.33(4) 1 calc R U P B 2
H30F H 0.892591 0.553246 0.525450 0.146 Uiso 0.33(4) 1 calc R U P B 2
C10 C 0.8579(13) 0.6341(8) 0.1381(6) 0.060(5) Uani 0.226(7) 1 d D U P A 2
H10D H 0.819759 0.596799 0.113382 0.091 Uiso 0.226(7) 1 calc R U P A 2
H10E H 0.947866 0.624783 0.151407 0.091 Uiso 0.226(7) 1 calc R U P A 2
H10F H 0.849889 0.674800 0.113209 0.091 Uiso 0.226(7) 1 calc R U P A 2

loop_
_atom_site_aniso_label
_atom_site_aniso_U_11
_atom_site_aniso_U_22
_atom_site_aniso_U_33
_atom_site_aniso_U_23
_atom_site_aniso_U_13
_atom_site_aniso_U_12
Lu1 0.02799(6) 0.02501(6) 0.02792(6) -0.00112(4) 0.00251(4) 0.00048(4)
Si1 0.0513(4) 0.0336(4) 0.0417(4) -0.0042(3) 0.0169(3) 0.0010(3)
Si3 0.0370(4) 0.0353(4) 0.0713(6) 0.0069(4) 0.0155(4) 0.0004(3)
Si2 0.0397(4) 0.0669(6) 0.0430(5) 0.0096(4) -0.0105(4) -0.0032(4)
N1 0.0284(10) 0.0308(11) 0.0309(10) -0.0085(9) 0.0043(8) -0.0007(8)
C11 0.0242(10) 0.0305(12) 0.0324(12) -0.0074(10) 0.0031(9) -0.0043(10)
C1 0.0266(11) 0.0294(12) 0.0301(12) 0.0005(10) 0.0030(9) 0.0036(10)
C17 0.0296(12) 0.0536(17) 0.0366(14) 0.0049(13) 0.0022(11) 0.0046(12)
C20 0.0390(14) 0.0308(13) 0.0569(18) 0.0099(12) 0.0101(13) 0.0025(12)
C12 0.0259(11) 0.0386(14) 0.0319(13) -0.0009(11) -0.0014(10) -0.0016(10)
C16 0.0312(12) 0.0288(12) 0.0406(14) -0.0014(11) 0.0013(10) -0.0043(10)
C23 0.0419(15) 0.0344(14) 0.0434(16) -0.0009(11) 0.0110(12) -0.0012(11)
C4 0.0433(15) 0.0439(16) 0.0451(16) -0.0225(13) 0.0106(12) -0.0071(13)
C31 0.0367(14) 0.0318(13) 0.0457(16) 0.0031(12) 0.0096(12) 0.0041(11)
C19 0.0492(17) 0.0500(18) 0.065(2) 0.0142(16) 0.0104(15) 0.0062(15)
C15 0.0418(14) 0.0431(15) 0.0389(15) 0.0038(12) 0.0111(12) -0.0067(12)
C2 0.0365(13) 0.0446(15) 0.0396(15) -0.0135(12) 0.0152(11) -0.0031(12)
C13 0.0272(12) 0.0473(16) 0.0434(15) 0.0016(13) 0.0017(11) 0.0042(12)
C22 0.0457(16) 0.0471(17) 0.0479(17) 0.0141(14) 0.0000(13) 0.0057(14)
C14 0.0280(12) 0.0595(19) 0.0451(16) -0.0029(13) 0.0123(11) -0.0040(13)
C18 0.0434(16) 0.092(3) 0.0453(18) 0.0131(18) -0.0073(14) 0.0028(18)
C21 0.066(2) 0.0356(16) 0.091(3) 0.0143(17) 0.0143(19) -0.0048(15)
C3 0.0507(17) 0.062(2) 0.0505(18) -0.0272(16) 0.0180(14) -0.0048(15)
C8 0.0431(17) 0.059(2) 0.083(3) -0.0035(19) 0.0117(16) 0.0120(16)
C27 0.0342(13) 0.0441(16) 0.0446(16) 0.0040(13) -0.0020(11) 0.0006(12)
C5 0.072(2) 0.0425(18) 0.079(2) -0.0281(17) 0.0208(19) -0.0095(16)
C25 0.120(3) 0.056(2) 0.063(2) -0.0076(18) 0.049(2) -0.002(2)
C7 0.0302(13) 0.0567(18) 0.0615(19) -0.0116(15) 0.0174(13) 0.0044(13)
C26 0.081(2) 0.0402(17) 0.058(2) -0.0054(15) 0.0095(17) -0.0075(17)
C6 0.0596(19) 0.075(2) 0.0456(18) -0.0287(17) 0.0009(15) -0.0114(17)
C33 0.0442(19) 0.087(3) 0.111(3) -0.016(2) 0.032(2) -0.0035(19)
C9 0.078(2) 0.064(2) 0.0427(18) -0.0006(16) 0.0262(16) -0.0053(18)
C24 0.060(2) 0.068(3) 0.086(3) -0.013(2) 0.004(2) 0.0163(18)
C10A 0.068(3) 0.091(4) 0.047(3) 0.006(2) 0.007(2) -0.015(3)
C29 0.071(3) 0.145(5) 0.079(3) 0.018(3) -0.023(2) 0.026(3)
C30A 0.068(5) 0.141(11) 0.037(4) 0.015(5) -0.002(3) -0.017(5)
C32 0.095(3) 0.113(4) 0.112(4) -0.048(3) 0.012(3) -0.054(3)
C34 0.063(4) 0.052(4) 0.134(10) 0.028(6) 0.034(7) -0.008(4)
C28 0.197(6) 0.098(4) 0.079(3) -0.024(3) -0.056(3) 0.023(4)
C34A 0.063(4) 0.052(4) 0.134(10) 0.028(6) 0.034(7) -0.008(4)
C30 0.080(12) 0.139(15) 0.066(11) 0.017(11) -0.012(8) -0.014(11)
C10 0.053(8) 0.097(11) 0.038(7) -0.018(7) 0.030(6) -0.035(7)

loop_
_atom_type_symbol
_atom_type_description
_atom_type_scat_dispersion_real
_atom_type_scat_dispersion_imag
_atom_type_scat_source
C C 0.0033 0.0016 'International Tables Vol C Tables 4.2.6.8 and 6.1.1.4'
H H 0.0000 0.0000 'International Tables Vol C Tables 4.2.6.8 and 6.1.1.4'
Lu Lu -0.4720 5.8584 'International Tables Vol C Tables 4.2.6.8 and 6.1.1.4'
N N 0.0061 0.0033 'International Tables Vol C Tables 4.2.6.8 and 6.1.1.4'
Si Si 0.0817 0.0704 'International Tables Vol C Tables 4.2.6.8 and 6.1.1.4'

loop_
_geom_angle_atom_site_label_1
_geom_angle_atom_site_label_2
_geom_angle_atom_site_label_3
_geom_angle
_geom_angle_site_symmetry_1
_geom_angle_site_symmetry_3
_geom_angle_publ_flag
C23 Lu1 C1 116.86(9) . . ?
C23 Lu1 C27 108.16(10) . . ?
C31 Lu1 C1 103.89(9) . . ?
C31 Lu1 C23 110.98(9) . . ?
C31 Lu1 C27 111.22(10) . . ?
C27 Lu1 C1 105.60(9) . . ?
C23 Si1 C25 113.54(15) . . ?
C23 Si1 C26 112.10(15) . . ?
C23 Si1 C24 110.27(16) . . ?
C25 Si1 C24 106.8(2) . . ?
C26 Si1 C25 105.77(16) . . ?
C26 Si1 C24 108.03(17) . . ?
C31 Si3 C33 112.13(16) . . ?
C31 Si3 C32 109.66(17) . . ?
C31 Si3 C34 117.4(7) . . ?
C31 Si3 C34A 111.0(6) . . ?
C33 Si3 C34A 102.0(7) . . ?
C32 Si3 C33 106.5(2) . . ?
C32 Si3 C34A 115.3(8) . . ?
C34 Si3 C33 114.0(8) . . ?
C34 Si3 C32 95.1(9) . . ?
C27 Si2 C29 113.31(18) . . ?
C27 Si2 C30A 113.4(3) . . ?
C27 Si2 C28 112.02(18) . . ?
C27 Si2 C30 105.4(9) . . ?
C29 Si2 C30A 109.3(6) . . ?
C29 Si2 C30 92.8(13) . . ?
C28 Si2 C29 106.0(2) . . ?
C28 Si2 C30A 102.0(8) . . ?
C28 Si2 C30 125.9(17) . . ?
C11 N1 C4 121.56(18) . . ?
C1 N1 C11 121.55(19) . . ?
C1 N1 C4 116.88(19) . . ?
C12 C11 N1 119.4(2) . . ?
C16 C11 N1 118.7(2) . . ?
C16 C11 C12 121.9(2) . . ?
N1 C1 Lu1 128.05(16) . . ?
N1 C1 C2 109.1(2) . . ?
C2 C1 Lu1 122.88(16) . . ?
C12 C17 H17 108.0 . . ?
C12 C17 C19 111.4(2) . . ?
C12 C17 C18 111.9(2) . . ?
C19 C17 H17 108.0 . . ?
C19 C17 C18 109.4(3) . . ?
C18 C17 H17 108.0 . . ?
C16 C20 H20 107.9 . . ?
C16 C20 C22 109.9(2) . . ?
C16 C20 C21 113.0(2) . . ?
C22 C20 H20 107.9 . . ?
C22 C20 C21 109.9(2) . . ?
C21 C20 H20 107.9 . . ?
C11 C12 C17 124.5(2) . . ?
C13 C12 C11 117.1(2) . . ?
C13 C12 C17 118.3(2) . . ?
C11 C16 C20 123.3(2) . . ?
C15 C16 C11 117.8(2) . . ?
C15 C16 C20 118.8(2) . . ?
Lu1 C23 H23A 104.8 . . ?
Lu1 C23 H23B 104.8 . . ?
Si1 C23 Lu1 129.83(14) . . ?
Si1 C23 H23A 104.8 . . ?
Si1 C23 H23B 104.8 . . ?
H23A C23 H23B 105.8 . . ?
C3 C4 N1 100.3(2) . . ?
C5 C4 N1 110.9(2) . . ?
C5 C4 C3 112.8(3) . . ?
C6 C4 N1 110.4(2) . . ?
C6 C4 C3 112.6(3) . . ?
C6 C4 C5 109.5(3) . . ?
Lu1 C31 H31A 105.2 . . ?
Lu1 C31 H31B 105.2 . . ?
Si3 C31 Lu1 128.29(14) . . ?
Si3 C31 H31A 105.2 . . ?
Si3 C31 H31B 105.2 . . ?
H31A C31 H31B 105.9 . . ?
C17 C19 H19A 109.5 . . ?
C17 C19 H19B 109.5 . . ?
C17 C19 H19C 109.5 . . ?
H19A C19 H19B 109.5 . . ?
H19A C19 H19C 109.5 . . ?
H19B C19 H19C 109.5 . . ?
C16 C15 H15 119.4 . . ?
C14 C15 C16 121.2(3) . . ?
C14 C15 H15 119.4 . . ?
C1 C2 C3 105.1(2) . . ?
C1 C2 C7 110.1(2) . . ?
C1 C2 C9 108.2(2) . . ?
C3 C2 C7 113.2(2) . . ?
C3 C2 C9 113.3(3) . . ?
C9 C2 C7 106.9(2) . . ?
C12 C13 H13 119.1 . . ?
C14 C13 C12 121.8(2) . . ?
C14 C13 H13 119.1 . . ?
C20 C22 H22A 109.5 . . ?
C20 C22 H22B 109.5 . . ?
C20 C22 H22C 109.5 . . ?
H22A C22 H22B 109.5 . . ?
H22A C22 H22C 109.5 . . ?
H22B C22 H22C 109.5 . . ?
C15 C14 H14 119.9 . . ?
C13 C14 C15 120.1(2) . . ?
C13 C14 H14 119.9 . . ?
C17 C18 H18A 109.5 . . ?
C17 C18 H18B 109.5 . . ?
C17 C18 H18C 109.5 . . ?
H18A C18 H18B 109.5 . . ?
H18A C18 H18C 109.5 . . ?
H18B C18 H18C 109.5 . . ?
C20 C21 H21A 109.5 . . ?
C20 C21 H21B 109.5 . . ?
C20 C21 H21C 109.5 . . ?
H21A C21 H21B 109.5 . . ?
H21A C21 H21C 109.5 . . ?
H21B C21 H21C 109.5 . . ?
C4 C3 C2 108.5(2) . . ?
C4 C3 H3A 110.0 . . ?
C4 C3 H3B 110.0 . . ?
C2 C3 H3A 110.0 . . ?
C2 C3 H3B 110.0 . . ?
H3A C3 H3B 108.4 . . ?
H8A C8 H8B 109.5 . . ?
H8A C8 H8C 109.5 . . ?
H8B C8 H8C 109.5 . . ?
C7 C8 H8A 109.5 . . ?
C7 C8 H8B 109.5 . . ?
C7 C8 H8C 109.5 . . ?
Lu1 C27 H27A 104.3 . . ?
Lu1 C27 H27B 104.3 . . ?
Si2 C27 Lu1 131.77(15) . . ?
Si2 C27 H27A 104.3 . . ?
Si2 C27 H27B 104.3 . . ?
H27A C27 H27B 105.6 . . ?
C4 C5 H5A 109.5 . . ?
C4 C5 H5B 109.5 . . ?
C4 C5 H5C 109.5 . . ?
H5A C5 H5B 109.5 . . ?
H5A C5 H5C 109.5 . . ?
H5B C5 H5C 109.5 . . ?
Si1 C25 H25A 109.5 . . ?
Si1 C25 H25B 109.5 . . ?
Si1 C25 H25C 109.5 . . ?
H25A C25 H25B 109.5 . . ?
H25A C25 H25C 109.5 . . ?
H25B C25 H25C 109.5 . . ?
C2 C7 H7A 108.2 . . ?
C2 C7 H7B 108.2 . . ?
C8 C7 C2 116.3(2) . . ?
C8 C7 H7A 108.2 . . ?
C8 C7 H7B 108.2 . . ?
H7A C7 H7B 107.4 . . ?
Si1 C26 H26A 109.5 . . ?
Si1 C26 H26B 109.5 . . ?
Si1 C26 H26C 109.5 . . ?
H26A C26 H26B 109.5 . . ?
H26A C26 H26C 109.5 . . ?
H26B C26 H26C 109.5 . . ?
C4 C6 H6A 109.5 . . ?
C4 C6 H6B 109.5 . . ?
C4 C6 H6C 109.5 . . ?
H6A C6 H6B 109.5 . . ?
H6A C6 H6C 109.5 . . ?
H6B C6 H6C 109.5 . . ?
Si3 C33 H33A 109.5 . . ?
Si3 C33 H33B 109.5 . . ?
Si3 C33 H33C 109.5 . . ?
H33A C33 H33B 109.5 . . ?
H33A C33 H33C 109.5 . . ?
H33B C33 H33C 109.5 . . ?
C2 C9 H9AA 106.8 . . ?
C2 C9 H9AB 106.8 . . ?
C2 C9 H9BC 107.8 . . ?
C2 C9 H9BD 107.8 . . ?
H9AA C9 H9AB 106.7 . . ?
H9BC C9 H9BD 107.1 . . ?
C10A C9 C2 122.0(3) . . ?
C10A C9 H9AA 106.8 . . ?
C10A C9 H9AB 106.8 . . ?
C10 C9 C2 118.2(7) . . ?
C10 C9 H9BC 107.8 . . ?
C10 C9 H9BD 107.8 . . ?
Si1 C24 H24A 109.5 . . ?
Si1 C24 H24B 109.5 . . ?
Si1 C24 H24C 109.5 . . ?
H24A C24 H24B 109.5 . . ?
H24A C24 H24C 109.5 . . ?
H24B C24 H24C 109.5 . . ?
C9 C10A H10A 109.5 . . ?
C9 C10A H10B 109.5 . . ?
C9 C10A H10C 109.5 . . ?
H10A C10A H10B 109.5 . . ?
H10A C10A H10C 109.5 . . ?
H10B C10A H10C 109.5 . . ?
Si2 C29 H29A 109.5 . . ?
Si2 C29 H29B 109.5 . . ?
Si2 C29 H29C 109.5 . . ?
H29A C29 H29B 109.5 . . ?
H29A C29 H29C 109.5 . . ?
H29B C29 H29C 109.5 . . ?
Si2 C30A H30A 109.5 . . ?
Si2 C30A H30B 109.5 . . ?
Si2 C30A H30C 109.5 . . ?
H30A C30A H30B 109.5 . . ?
H30A C30A H30C 109.5 . . ?
H30B C30A H30C 109.5 . . ?
Si3 C32 H32A 109.5 . . ?
Si3 C32 H32B 109.5 . . ?
Si3 C32 H32C 109.5 . . ?
H32A C32 H32B 109.5 . . ?
H32A C32 H32C 109.5 . . ?
H32B C32 H32C 109.5 . . ?
Si3 C34 H34A 109.5 . . ?
Si3 C34 H34B 109.5 . . ?
Si3 C34 H34C 109.5 . . ?
H34A C34 H34B 109.5 . . ?
H34A C34 H34C 109.5 . . ?
H34B C34 H34C 109.5 . . ?
Si2 C28 H28A 109.5 . . ?
Si2 C28 H28B 109.5 . . ?
Si2 C28 H28C 109.5 . . ?
H28A C28 H28B 109.5 . . ?
H28A C28 H28C 109.5 . . ?
H28B C28 H28C 109.5 . . ?
Si3 C34A H34D 109.5 . . ?
Si3 C34A H34E 109.5 . . ?
Si3 C34A H34F 109.5 . . ?
H34D C34A H34E 109.5 . . ?
H34D C34A H34F 109.5 . . ?
H34E C34A H34F 109.5 . . ?
Si2 C30 H30D 109.5 . . ?
Si2 C30 H30E 109.5 . . ?
Si2 C30 H30F 109.5 . . ?
H30D C30 H30E 109.5 . . ?
H30D C30 H30F 109.5 . . ?
H30E C30 H30F 109.5 . . ?
C9 C10 H10D 109.5 . . ?
C9 C10 H10E 109.5 . . ?
C9 C10 H10F 109.5 . . ?
H10D C10 H10E 109.5 . . ?
H10D C10 H10F 109.5 . . ?
H10E C10 H10F 109.5 . . ?

loop_
_geom_bond_atom_site_label_1
_geom_bond_atom_site_label_2
_geom_bond_distance
_geom_bond_site_symmetry_2
_geom_bond_publ_flag
Lu1 C1 2.539(2) . ?
Lu1 C23 2.322(3) . ?
Lu1 C31 2.317(3) . ?
Lu1 C27 2.326(2) . ?
Si1 C23 1.833(3) . ?
Si1 C25 1.876(3) . ?
Si1 C26 1.875(3) . ?
Si1 C24 1.877(4) . ?
Si3 C31 1.832(3) . ?
Si3 C33 1.860(4) . ?
Si3 C32 1.860(4) . ?
Si3 C34 1.859(11) . ?
Si3 C34A 1.897(9) . ?
Si2 C27 1.833(3) . ?
Si2 C29 1.860(4) . ?
Si2 C30A 1.867(6) . ?
Si2 C28 1.853(5) . ?
Si2 C30 1.895(14) . ?
N1 C11 1.465(3) . ?
N1 C1 1.296(3) . ?
N1 C4 1.540(3) . ?
C11 C12 1.405(3) . ?
C11 C16 1.403(3) . ?
C1 C2 1.520(3) . ?
C17 H17 0.9800 . ?
C17 C12 1.516(4) . ?
C17 C19 1.525(4) . ?
C17 C18 1.533(4) . ?
C20 H20 0.9800 . ?
C20 C16 1.517(4) . ?
C20 C22 1.532(4) . ?
C20 C21 1.553(4) . ?
C12 C13 1.395(3) . ?
C16 C15 1.389(3) . ?
C23 H23A 0.9700 . ?
C23 H23B 0.9700 . ?
C4 C3 1.533(4) . ?
C4 C5 1.525(4) . ?
C4 C6 1.515(4) . ?
C31 H31A 0.9700 . ?
C31 H31B 0.9700 . ?
C19 H19A 0.9600 . ?
C19 H19B 0.9600 . ?
C19 H19C 0.9600 . ?
C15 H15 0.9300 . ?
C15 C14 1.377(4) . ?
C2 C3 1.534(4) . ?
C2 C7 1.545(4) . ?
C2 C9 1.535(4) . ?
C13 H13 0.9300 . ?
C13 C14 1.369(4) . ?
C22 H22A 0.9600 . ?
C22 H22B 0.9600 . ?
C22 H22C 0.9600 . ?
C14 H14 0.9300 . ?
C18 H18A 0.9600 . ?
C18 H18B 0.9600 . ?
C18 H18C 0.9600 . ?
C21 H21A 0.9600 . ?
C21 H21B 0.9600 . ?
C21 H21C 0.9600 . ?
C3 H3A 0.9700 . ?
C3 H3B 0.9700 . ?
C8 H8A 0.9600 . ?
C8 H8B 0.9600 . ?
C8 H8C 0.9600 . ?
C8 C7 1.503(4) . ?
C27 H27A 0.9700 . ?
C27 H27B 0.9700 . ?
C5 H5A 0.9600 . ?
C5 H5B 0.9600 . ?
C5 H5C 0.9600 . ?
C25 H25A 0.9600 . ?
C25 H25B 0.9600 . ?
C25 H25C 0.9600 . ?
C7 H7A 0.9700 . ?
C7 H7B 0.9700 . ?
C26 H26A 0.9600 . ?
C26 H26B 0.9600 . ?
C26 H26C 0.9600 . ?
C6 H6A 0.9600 . ?
C6 H6B 0.9600 . ?
C6 H6C 0.9600 . ?
C33 H33A 0.9600 . ?
C33 H33B 0.9600 . ?
C33 H33C 0.9600 . ?
C9 H9AA 0.9700 . ?
C9 H9AB 0.9700 . ?
C9 H9BC 0.9700 . ?
C9 H9BD 0.9700 . ?
C9 C10A 1.440(6) . ?
C9 C10 1.408(10) . ?
C24 H24A 0.9600 . ?
C24 H24B 0.9600 . ?
C24 H24C 0.9600 . ?
C10A H10A 0.9600 . ?
C10A H10B 0.9600 . ?
C10A H10C 0.9600 . ?
C29 H29A 0.9600 . ?
C29 H29B 0.9600 . ?
C29 H29C 0.9600 . ?
C30A H30A 0.9600 . ?
C30A H30B 0.9600 . ?
C30A H30C 0.9600 . ?
C32 H32A 0.9600 . ?
C32 H32B 0.9600 . ?
C32 H32C 0.9600 . ?
C34 H34A 0.9600 . ?
C34 H34B 0.9600 . ?
C34 H34C 0.9600 . ?
C28 H28A 0.9600 . ?
C28 H28B 0.9600 . ?
C28 H28C 0.9600 . ?
C34A H34D 0.9600 . ?
C34A H34E 0.9600 . ?
C34A H34F 0.9600 . ?
C30 H30D 0.9600 . ?
C30 H30E 0.9600 . ?
C30 H30F 0.9600 . ?
C10 H10D 0.9600 . ?
C10 H10E 0.9600 . ?
C10 H10F 0.9600 . ?

loop_
_geom_torsion_atom_site_label_1
_geom_torsion_atom_site_label_2
_geom_torsion_atom_site_label_3
_geom_torsion_atom_site_label_4
_geom_torsion
_geom_torsion_site_symmetry_1
_geom_torsion_site_symmetry_2
_geom_torsion_site_symmetry_3
_geom_torsion_site_symmetry_4
_geom_torsion_publ_flag
Lu1 C1 C2 C3 178.48(18) . . . . ?
Lu1 C1 C2 C7 56.3(3) . . . . ?
Lu1 C1 C2 C9 -60.1(3) . . . . ?
N1 C11 C12 C17 -2.0(4) . . . . ?
N1 C11 C12 C13 -178.5(2) . . . . ?
N1 C11 C16 C20 3.5(3) . . . . ?
N1 C11 C16 C15 179.3(2) . . . . ?
N1 C1 C2 C3 -2.5(3) . . . . ?
N1 C1 C2 C7 -124.7(2) . . . . ?
N1 C1 C2 C9 118.8(2) . . . . ?
N1 C4 C3 C2 -2.4(3) . . . . ?
C11 N1 C1 Lu1 -1.5(3) . . . . ?
C11 N1 C1 C2 179.6(2) . . . . ?
C11 N1 C4 C3 -177.7(2) . . . . ?
C11 N1 C4 C5 -58.3(3) . . . . ?
C11 N1 C4 C6 63.3(3) . . . . ?
C11 C12 C13 C14 -0.7(4) . . . . ?
C11 C16 C15 C14 -1.0(4) . . . . ?
C1 N1 C11 C12 90.1(3) . . . . ?
C1 N1 C11 C16 -87.6(3) . . . . ?
C1 N1 C4 C3 0.8(3) . . . . ?
C1 N1 C4 C5 120.3(3) . . . . ?
C1 N1 C4 C6 -118.2(3) . . . . ?
C1 C2 C3 C4 3.1(3) . . . . ?
C1 C2 C7 C8 58.7(3) . . . . ?
C1 C2 C9 C10A -60.1(4) . . . . ?
C1 C2 C9 C10 -164.5(7) . . . . ?
C17 C12 C13 C14 -177.4(3) . . . . ?
C20 C16 C15 C14 175.1(3) . . . . ?
C12 C11 C16 C20 -174.2(2) . . . . ?
C12 C11 C16 C15 1.7(4) . . . . ?
C12 C13 C14 C15 1.4(4) . . . . ?
C16 C11 C12 C17 175.6(2) . . . . ?
C16 C11 C12 C13 -0.9(4) . . . . ?
C16 C15 C14 C13 -0.5(4) . . . . ?
C4 N1 C11 C12 -91.4(3) . . . . ?
C4 N1 C11 C16 90.8(3) . . . . ?
C4 N1 C1 Lu1 179.99(17) . . . . ?
C4 N1 C1 C2 1.1(3) . . . . ?
C19 C17 C12 C11 -109.3(3) . . . . ?
C19 C17 C12 C13 67.2(3) . . . . ?
C22 C20 C16 C11 105.2(3) . . . . ?
C22 C20 C16 C15 -70.6(3) . . . . ?
C18 C17 C12 C11 127.9(3) . . . . ?
C18 C17 C12 C13 -55.7(3) . . . . ?
C21 C20 C16 C11 -131.6(3) . . . . ?
C21 C20 C16 C15 52.5(4) . . . . ?
C3 C2 C7 C8 -58.6(3) . . . . ?
C3 C2 C9 C10A 56.1(4) . . . . ?
C3 C2 C9 C10 -48.3(8) . . . . ?
C5 C4 C3 C2 -120.4(3) . . . . ?
C25 Si1 C23 Lu1 -150.4(2) . . . . ?
C7 C2 C3 C4 123.2(3) . . . . ?
C7 C2 C9 C10A -178.6(3) . . . . ?
C7 C2 C9 C10 77.0(7) . . . . ?
C26 Si1 C23 Lu1 -30.6(2) . . . . ?
C6 C4 C3 C2 115.0(3) . . . . ?
C33 Si3 C31 Lu1 67.4(2) . . . . ?
C9 C2 C3 C4 -114.9(3) . . . . ?
C9 C2 C7 C8 176.0(3) . . . . ?
C24 Si1 C23 Lu1 89.8(2) . . . . ?
C29 Si2 C27 Lu1 173.6(2) . . . . ?
C30A Si2 C27 Lu1 48.3(9) . . . . ?
C32 Si3 C31 Lu1 -50.7(3) . . . . ?
C34 Si3 C31 Lu1 -157.7(10) . . . . ?
C28 Si2 C27 Lu1 -66.5(3) . . . . ?
C34A Si3 C31 Lu1 -179.2(8) . . . . ?
C30 Si2 C27 Lu1 73.6(18) . . . . ?

loop_
_smtbx_masks_void_nr
_smtbx_masks_void_average_x
_smtbx_masks_void_average_y
_smtbx_masks_void_average_z
_smtbx_masks_void_volume
_smtbx_masks_void_count_electrons
_smtbx_masks_void_content
1 -0.181 0.000 0.500 250.8 38.9 ?
2 -0.567 0.500 1.000 250.8 38.9 ?
3 0.223 0.649 0.675 13.2 6.6 ?
4 0.223 0.851 0.175 13.2 6.6 ?
5 0.777 0.149 0.825 13.2 6.6 ?
6 0.777 0.351 0.325 13.2 6.9 ?
